data_2219530
loop_
_publ_author_name
'Han, Yong-Jun'
'Zhao, Gan-Qing'
'Zhao, Xiao-Jun'
'Song, Wen-Li'
'Shi, Jie-Li'

_publ_section_title
(1<i>H</i>-Imidazole-\k<i>N</i>^3^){<i>N</i>-[1-(2-oxidophenyl-\k<i>O</i>)ethylidene]-<small>L</small>-phenylalaninato-\k^2^<i>N</i>,<i>O</i>}copper(II)
_journal_coeditor_code CI2661
_journal_issue 10
_journal_name_full 'Acta Crystallographica Section E'
_journal_page_first m1228
_journal_paper_doi 10.1107/S160053680802758X
_journal_volume 64
_journal_year 2008
_chemical_formula_iupac '[Cu (C17 H15 N O3) (C3 H4 N2)]'
_chemical_formula_moiety 'C20 H19 Cu N3 O3'
_chemical_formula_sum 'C20 H19 Cu N3 O3'
_chemical_formula_weight 412.92
_chemical_name_systematic
;
(1H-Imidazole-\kN^3^){<i>N</i>-[1-(2-oxidophenyl-\kO)ethylidene]-L-
phenylalaninato-\k^2^N,O}copper(II)
;
_space_group_IT_number 20
_symmetry_cell_setting orthorhombic
_symmetry_space_group_name_Hall 'C 2c 2'
_symmetry_space_group_name_H-M 'C 2 2 21'
_atom_sites_solution_hydrogens geom
_atom_sites_solution_primary direct
_atom_sites_solution_secondary difmap
_cell_angle_alpha 90.00
_cell_angle_beta 90.00
_cell_angle_gamma 90.00
_cell_formula_units_Z 8
_cell_length_a 16.8029(16)
_cell_length_b 19.8231(19)
_cell_length_c 11.3642(11)
_cell_measurement_reflns_used 3925
_cell_measurement_temperature 291(2)
_cell_measurement_theta_max 23.23
_cell_measurement_theta_min 2.40
_cell_volume 3785.3(6)
_computing_cell_refinement 'SAINT (Bruker, 2000)'
_computing_data_collection 'SMART (Bruker, 2000)'
_computing_data_reduction 'SAINT (Bruker, 2000)'
_computing_molecular_graphics 'SHELXTL (Sheldrick, 2008)'
_computing_publication_material 'SHELXTL (Sheldrick, 2008)'
_computing_structure_refinement 'SHELXL97 (Sheldrick, 2008)'
_computing_structure_solution 'SHELXS97 (Sheldrick, 2008)'
_diffrn_ambient_temperature 291(2)
_diffrn_measured_fraction_theta_full 0.998
_diffrn_measured_fraction_theta_max 0.998
_diffrn_measurement_device_type 'Bruker SMART CCD area-detector'
_diffrn_measurement_method '\f and \w'
_diffrn_radiation_monochromator graphite
_diffrn_radiation_source 'fine-focus sealed tube'
_diffrn_radiation_type MoK\a
_diffrn_radiation_wavelength 0.71073
_diffrn_reflns_av_R_equivalents 0.0272
_diffrn_reflns_av_sigmaI/netI 0.0311
_diffrn_reflns_limit_h_max 16
_diffrn_reflns_limit_h_min -20
_diffrn_reflns_limit_k_max 23
_diffrn_reflns_limit_k_min -24
_diffrn_reflns_limit_l_max 13
_diffrn_reflns_limit_l_min -13
_diffrn_reflns_number 10101
_diffrn_reflns_theta_full 25.49
_diffrn_reflns_theta_max 25.49
_diffrn_reflns_theta_min 2.40
_diffrn_standards_number 0
_exptl_absorpt_coefficient_mu 1.179
_exptl_absorpt_correction_T_max 0.7586
_exptl_absorpt_correction_T_min 0.6299
_exptl_absorpt_correction_type multi-scan
_exptl_absorpt_process_details '(SADABS; Sheldrick, 1996)'
_exptl_crystal_colour 'dark blue'
_exptl_crystal_density_diffrn 1.449
_exptl_crystal_density_method 'not measured'
_exptl_crystal_description Block
_exptl_crystal_F_000 1704
_exptl_crystal_size_max 0.43
_exptl_crystal_size_mid 0.34
_exptl_crystal_size_min 0.25
_refine_diff_density_max 0.212
_refine_diff_density_min -0.156
_refine_ls_abs_structure_details 'Flack (1983), 1557 Friedel pairs'
_refine_ls_abs_structure_Flack -0.029(12)
_refine_ls_extinction_method none
_refine_ls_goodness_of_fit_ref 1.011
_refine_ls_hydrogen_treatment constr
_refine_ls_matrix_type full
_refine_ls_number_parameters 245
_refine_ls_number_reflns 3534
_refine_ls_number_restraints 0
_refine_ls_restrained_S_all 1.011
_refine_ls_R_factor_all 0.0392
_refine_ls_R_factor_gt 0.0284
_refine_ls_shift/su_max 0.001
_refine_ls_shift/su_mean 0.000
_refine_ls_structure_factor_coef Fsqd
_refine_ls_weighting_details 'calc w=1/[\s^2^(Fo^2^)+(0.0324P)^2^+1.1795P] where P=(Fo^2^+2Fc^2^)/3'
_refine_ls_weighting_scheme calc
_refine_ls_wR_factor_gt 0.0613
_refine_ls_wR_factor_ref 0.0666
_reflns_number_gt 3008
_reflns_number_total 3534
_reflns_threshold_expression I>2\s(I)
_cod_data_source_file ci2661.cif
_cod_data_source_block I
_cod_depositor_comments
;
The following automatic conversions were performed:
'_symmetry_cell_setting' value 'Orthorhombic' changed to 'orthorhombic'
according to '/home/saulius/struct/CIF-dictionaries/cif_core.dic'
dictionary named 'cif_core.dic' version 2.4.1 from 2010-06-29.

Automatic conversion script
Id: cif_fix_enum 1527 2010-12-29 10:47:43Z saulius 

The following automatic conversions were performed:

'_symmetry_cell_setting' value 'Orthorhombic' changed to
'orthorhombic' according to
/home/saulius/struct/CIF-dictionaries/cif_core.dic dictionary named
'cif_core.dic' version 2.4.1 from 2010-06-29.

Automatic conversion script
Id: cif_fix_values 1715 2011-07-08 13:25:40Z adriana 
;
_cod_database_code 2219530
_cod_database_fobs_code 2219530

loop_
_symmetry_equiv_pos_as_xyz
'x, y, z'
'-x, -y, z+1/2'
'-x, y, -z+1/2'
'x, -y, -z'
'x+1/2, y+1/2, z'
'-x+1/2, -y+1/2, z+1/2'
'-x+1/2, y+1/2, -z+1/2'
'x+1/2, -y+1/2, -z'

loop_
_atom_site_type_symbol
_atom_site_label
_atom_site_fract_x
_atom_site_fract_y
_atom_site_fract_z
_atom_site_U_iso_or_equiv
_atom_site_adp_type
_atom_site_calc_flag
_atom_site_refinement_flags
_atom_site_occupancy
Cu Cu1 0.10619(2) 0.367615(16) 0.77896(3) 0.04364(11) Uani d . 1
N N1 0.13985(13) 0.27457(10) 0.80032(19) 0.0406(5) Uani d . 1
N N2 0.10665(16) 0.46531(10) 0.75384(17) 0.0459(5) Uani d . 1
N N3 0.13752(15) 0.57138(11) 0.7787(3) 0.0547(6) Uani d . 1
H H3D 0.1544 0.6078 0.8115 0.066 Uiso calc R 1
O O1 0.05861(14) 0.34996(10) 0.63167(17) 0.0624(6) Uani d . 1
O O2 0.20326(14) 0.32527(10) 1.08596(17) 0.0577(6) Uani d . 1
O O3 0.14173(11) 0.37985(8) 0.94100(15) 0.0470(5) Uani d . 1
C C1 0.04519(18) 0.29043(15) 0.5868(2) 0.0485(7) Uani d . 1
C C2 0.06894(17) 0.22761(15) 0.6360(2) 0.0461(7) Uani d . 1
C C3 0.0429(2) 0.16858(17) 0.5793(3) 0.0615(9) Uani d . 1
H H3 0.0564 0.1271 0.6117 0.074 Uiso calc R 1
C C4 -0.0015(2) 0.1697(2) 0.4781(4) 0.0778(11) Uani d . 1
H H4 -0.0192 0.1296 0.4447 0.093 Uiso calc R 1
C C5 -0.0197(2) 0.2304(2) 0.4260(3) 0.0704(10) Uani d . 1
H H5 -0.0475 0.2312 0.3553 0.084 Uiso calc R 1
C C6 0.0028(2) 0.28950(16) 0.4780(3) 0.0585(8) Uani d . 1
H H6 -0.0098 0.3301 0.4416 0.070 Uiso calc R 1
C C7 0.11970(16) 0.22199(12) 0.7394(2) 0.0444(7) Uani d . 1
C C8 0.15118(19) 0.15280(12) 0.7715(3) 0.0580(8) Uani d . 1
H H8A 0.1901 0.1570 0.8328 0.087 Uiso calc R 1
H H8B 0.1753 0.1325 0.7035 0.087 Uiso calc R 1
H H8C 0.1081 0.1250 0.7984 0.087 Uiso calc R 1
C C9 0.19625(17) 0.27141(13) 0.8989(2) 0.0454(7) Uani d . 1
H H9 0.1897 0.2284 0.9404 0.054 Uiso calc R 1
C C10 0.17829(18) 0.32911(13) 0.9830(2) 0.0439(7) Uani d . 1
C C11 0.28234(18) 0.27726(15) 0.8539(3) 0.0563(8) Uani d . 1
H H11A 0.3185 0.2738 0.9201 0.068 Uiso calc R 1
H H11B 0.2933 0.2398 0.8014 0.068 Uiso calc R 1
C C12 0.29811(17) 0.34248(14) 0.7897(3) 0.0520(7) Uani d . 1
C C13 0.2807(2) 0.34864(17) 0.6704(3) 0.0656(10) Uani d . 1
H H13 0.2606 0.3117 0.6296 0.079 Uiso calc R 1
C C14 0.2928(3) 0.4089(2) 0.6120(3) 0.0845(12) Uani d . 1
H H14 0.2813 0.4122 0.5321 0.101 Uiso calc R 1
C C15 0.3216(3) 0.4640(2) 0.6713(4) 0.0921(13) Uani d . 1
H H15 0.3292 0.5047 0.6321 0.110 Uiso calc R 1
C C16 0.3390(3) 0.45879(18) 0.7879(5) 0.0925(14) Uani d . 1
H H16 0.3589 0.4960 0.8281 0.111 Uiso calc R 1
C C17 0.3274(2) 0.39883(19) 0.8466(4) 0.0814(11) Uani d . 1
H H17 0.3396 0.3962 0.9263 0.098 Uiso calc R 1
C C18 0.13541(19) 0.51078(14) 0.8262(3) 0.0560(9) Uani d . 1
H H18 0.1524 0.5013 0.9024 0.067 Uiso calc R 1
C C19 0.1082(2) 0.56540(16) 0.6691(3) 0.0731(10) Uani d . 1
H H19 0.1025 0.5998 0.6140 0.088 Uiso calc R 1
C C20 0.0885(2) 0.49998(17) 0.6544(3) 0.0708(11) Uani d . 1
H H20 0.0660 0.4816 0.5868 0.085 Uiso calc R 1

loop_
_atom_site_aniso_label
_atom_site_aniso_U_11
_atom_site_aniso_U_22
_atom_site_aniso_U_33
_atom_site_aniso_U_12
_atom_site_aniso_U_13
_atom_site_aniso_U_23
Cu1 0.0632(2) 0.03698(15) 0.03072(15) 0.00253(17) -0.00760(17) -0.00122(14)
N1 0.0497(13) 0.0383(11) 0.0339(13) 0.0008(10) 0.0026(10) -0.0022(9)
N2 0.0637(15) 0.0421(11) 0.0319(12) 0.0013(11) -0.0068(12) 0.0016(9)
N3 0.0760(18) 0.0383(12) 0.0498(14) 0.0005(11) -0.0040(14) 0.0027(12)
O1 0.0910(16) 0.0539(14) 0.0424(11) -0.0013(11) -0.0241(11) -0.0035(10)
O2 0.0849(16) 0.0513(12) 0.0368(10) 0.0122(11) -0.0180(11) 0.0010(9)
O3 0.0702(13) 0.0376(10) 0.0333(10) 0.0094(9) -0.0094(8) -0.0010(8)
C1 0.0508(18) 0.0605(19) 0.0342(15) -0.0049(15) 0.0044(13) -0.0126(14)
C2 0.0489(18) 0.0522(17) 0.0374(15) -0.0067(14) 0.0086(13) -0.0135(13)
C3 0.062(2) 0.0598(19) 0.062(2) -0.0079(16) 0.0073(17) -0.0249(17)
C4 0.070(2) 0.084(2) 0.080(3) -0.017(2) -0.001(2) -0.039(2)
C5 0.057(2) 0.109(3) 0.046(2) -0.010(2) -0.0005(17) -0.030(2)
C6 0.0519(19) 0.084(2) 0.0400(19) -0.0024(19) 0.0000(13) -0.0078(18)
C7 0.0538(18) 0.0392(13) 0.0400(16) -0.0032(12) 0.0140(13) -0.0051(11)
C8 0.078(2) 0.0403(15) 0.0562(18) 0.0001(13) 0.0123(18) -0.0059(15)
C9 0.0586(19) 0.0357(14) 0.0419(15) 0.0043(13) -0.0051(14) 0.0034(12)
C10 0.0550(19) 0.0377(15) 0.0391(15) -0.0003(13) -0.0068(14) 0.0017(12)
C11 0.056(2) 0.0505(18) 0.063(2) 0.0117(15) -0.0050(16) -0.0008(16)
C12 0.0463(18) 0.0467(16) 0.063(2) 0.0048(13) 0.0034(17) 0.0049(16)
C13 0.082(3) 0.061(2) 0.0542(19) -0.0013(17) 0.0195(18) -0.0042(16)
C14 0.115(3) 0.079(3) 0.059(2) -0.003(2) 0.022(2) 0.009(2)
C15 0.111(4) 0.065(3) 0.100(3) -0.008(2) 0.013(3) 0.018(2)
C16 0.116(4) 0.055(2) 0.107(4) -0.026(2) -0.029(3) 0.010(2)
C17 0.087(3) 0.073(2) 0.084(3) -0.011(2) -0.027(2) 0.009(2)
C18 0.088(3) 0.0427(16) 0.0375(16) 0.0023(15) -0.0107(15) 0.0019(13)
C19 0.108(3) 0.0540(19) 0.057(2) -0.002(2) -0.013(2) 0.0230(16)
C20 0.115(3) 0.0569(19) 0.0401(17) -0.004(2) -0.025(2) 0.0128(15)

loop_
_atom_type_symbol
_atom_type_description
_atom_type_scat_dispersion_real
_atom_type_scat_dispersion_imag
_atom_type_scat_source
C C 0.0033 0.0016 'International Tables Vol C Tables 4.2.6.8 and 6.1.1.4'
H H 0.0000 0.0000 'International Tables Vol C Tables 4.2.6.8 and 6.1.1.4'
N N 0.0061 0.0033 'International Tables Vol C Tables 4.2.6.8 and 6.1.1.4'
O O 0.0106 0.0060 'International Tables Vol C Tables 4.2.6.8 and 6.1.1.4'
Cu Cu 0.3201 1.2651 'International Tables Vol C Tables 4.2.6.8 and 6.1.1.4'

loop_
_geom_angle_atom_site_label_1
_geom_angle_atom_site_label_2
_geom_angle_atom_site_label_3
_geom_angle
_geom_angle_publ_flag
O1 Cu1 N1 93.33(9) yes
O1 Cu1 O3 171.74(9) yes
N1 Cu1 O3 84.90(8) yes
O1 Cu1 N2 93.20(9) yes
N1 Cu1 N2 162.84(10) yes
O3 Cu1 N2 90.77(8) yes
C7 N1 C9 122.8(2) ?
C7 N1 Cu1 128.33(19) ?
C9 N1 Cu1 108.86(16) ?
C18 N2 C20 104.9(2) ?
C18 N2 Cu1 126.11(19) ?
C20 N2 Cu1 128.4(2) ?
C18 N3 C19 106.8(3) ?
C18 N3 H3D 126.6 ?
C19 N3 H3D 126.6 ?
C1 O1 Cu1 125.97(19) ?
C10 O3 Cu1 113.79(16) ?
O1 C1 C2 126.1(3) ?
O1 C1 C6 115.9(3) ?
C2 C1 C6 118.0(3) ?
C3 C2 C1 117.5(3) ?
C3 C2 C7 119.2(3) ?
C1 C2 C7 123.3(2) ?
C4 C3 C2 122.7(4) ?
C4 C3 H3 118.6 ?
C2 C3 H3 118.6 ?
C3 C4 C5 119.7(3) ?
C3 C4 H4 120.1 ?
C5 C4 H4 120.1 ?
C6 C5 C4 120.2(3) ?
C6 C5 H5 119.9 ?
C4 C5 H5 119.9 ?
C5 C6 C1 121.6(3) ?
C5 C6 H6 119.2 ?
C1 C6 H6 119.2 ?
N1 C7 C2 121.5(2) ?
N1 C7 C8 120.6(3) ?
C2 C7 C8 117.9(2) ?
C7 C8 H8A 109.5 ?
C7 C8 H8B 109.5 ?
H8A C8 H8B 109.5 ?
C7 C8 H8C 109.5 ?
H8A C8 H8C 109.5 ?
H8B C8 H8C 109.5 ?
N1 C9 C10 108.6(2) ?
N1 C9 C11 110.4(2) ?
C10 C9 C11 109.8(2) ?
N1 C9 H9 109.3 ?
C10 C9 H9 109.3 ?
C11 C9 H9 109.3 ?
O2 C10 O3 124.3(3) ?
O2 C10 C9 118.5(2) ?
O3 C10 C9 117.1(2) ?
C12 C11 C9 113.0(2) ?
C12 C11 H11A 109.0 ?
C9 C11 H11A 109.0 ?
C12 C11 H11B 109.0 ?
C9 C11 H11B 109.0 ?
H11A C11 H11B 107.8 ?
C17 C12 C13 117.4(3) ?
C17 C12 C11 122.0(3) ?
C13 C12 C11 120.6(3) ?
C14 C13 C12 120.8(3) ?
C14 C13 H13 119.6 ?
C12 C13 H13 119.6 ?
C15 C14 C13 120.2(4) ?
C15 C14 H14 119.9 ?
C13 C14 H14 119.9 ?
C16 C15 C14 119.6(4) ?
C16 C15 H15 120.2 ?
C14 C15 H15 120.2 ?
C15 C16 C17 120.4(4) ?
C15 C16 H16 119.8 ?
C17 C16 H16 119.8 ?
C16 C17 C12 121.5(4) ?
C16 C17 H17 119.3 ?
C12 C17 H17 119.3 ?
N2 C18 N3 112.3(3) ?
N2 C18 H18 123.9 ?
N3 C18 H18 123.9 ?
N3 C19 C20 106.8(3) ?
N3 C19 H19 126.6 ?
C20 C19 H19 126.6 ?
C19 C20 N2 109.2(3) ?
C19 C20 H20 125.4 ?
N2 C20 H20 125.4 ?

loop_
_geom_bond_atom_site_label_1
_geom_bond_atom_site_label_2
_geom_bond_distance
_geom_bond_publ_flag
Cu1 O1 1.8876(19) yes
Cu1 N1 1.945(2) yes
Cu1 O3 1.9511(18) yes
Cu1 N2 1.958(2) yes
N1 C7 1.296(3) ?
N1 C9 1.469(3) ?
N2 C18 1.312(4) ?
N2 C20 1.358(4) ?
N3 C18 1.317(4) ?
N3 C19 1.346(4) ?
N3 H3D 0.86 ?
O1 C1 1.305(3) ?
O2 C10 1.246(3) ?
O3 C10 1.271(3) ?
C1 C2 1.422(4) ?
C1 C6 1.427(4) ?
C2 C3 1.405(4) ?
C2 C7 1.457(4) ?
C3 C4 1.371(5) ?
C3 H3 0.93 ?
C4 C5 1.376(5) ?
C4 H4 0.93 ?
C5 C6 1.365(4) ?
C5 H5 0.93 ?
C6 H6 0.93 ?
C7 C8 1.514(4) ?
C8 H8A 0.96 ?
C8 H8B 0.96 ?
C8 H8C 0.96 ?
C9 C10 1.520(4) ?
C9 C11 1.539(4) ?
C9 H9 0.98 ?
C11 C12 1.508(4) ?
C11 H11A 0.97 ?
C11 H11B 0.97 ?
C12 C17 1.381(4) ?
C12 C13 1.392(4) ?
C13 C14 1.383(5) ?
C13 H13 0.93 ?
C14 C15 1.371(6) ?
C14 H14 0.93 ?
C15 C16 1.361(6) ?
C15 H15 0.93 ?
C16 C17 1.377(5) ?
C16 H16 0.93 ?
C17 H17 0.93 ?
C18 H18 0.93 ?
C19 C20 1.349(4) ?
C19 H19 0.93 ?
C20 H20 0.93 ?

loop_
_geom_hbond_atom_site_label_D
_geom_hbond_atom_site_label_H
_geom_hbond_atom_site_label_A
_geom_hbond_site_symmetry_A
_geom_hbond_distance_DH
_geom_hbond_distance_HA
_geom_hbond_distance_DA
_geom_hbond_angle_DHA
_geom_hbond_publ_flag
N3 H3D O2 4_567 0.86 1.95 2.789(3) 166 yes
